data_2014878
loop_
_publ_author_name
'Fan, Sai-Rong'
'Cai, Guo-Qiang'
'Zhu, Long-Guan'
'Xiao, Hong-Ping'

_publ_section_title
;
 A mixed-valence Cu^II^/Cu^I^ anion--cation complex:
 bis[\m-5-sulfosalicylato(3--)]bis[(di-2-pyridylamine)copper(II)]
 bis[bis(di-2-pyridylamine)copper(I)] dihydrate
;
_journal_issue 4
_journal_name_full 'Acta Crystallographica Section C'
_journal_page_first m177
_journal_page_last m179
_journal_paper_doi 10.1107/S0108270105004580
_journal_volume 61
_journal_year 2005
_chemical_formula_iupac '[Cu2 (C7 H3 O6 S)2 (C10 H9 N3)2] [Cu (C10 H9 N3)2]2, 2H2 O'
_chemical_formula_moiety 'C34 H24 Cu2 N6 O12 S2 2-, 2C20 H18 Cu N6 +, 2H2 O'
_chemical_formula_sum 'C74 H64 Cu4 N18 O14 S2'
_chemical_formula_weight 1747.71
_chemical_name_systematic
;
bis[\m-5-sulfosalicylato(3-)]bis[(di-2-pyridylamine)copper(II)]
bis[bis(di-2-pyridylamine)copper(I)] dihydrate
;
_space_group_IT_number 2
_symmetry_cell_setting triclinic
_symmetry_space_group_name_Hall '-P 1'
_symmetry_space_group_name_H-M 'P -1'
_atom_sites_solution_hydrogens geom
_atom_sites_solution_primary direct
_atom_sites_solution_secondary difmap
_audit_creation_method SHELXL-97
_cell_angle_alpha 82.428(4)
_cell_angle_beta 80.697(4)
_cell_angle_gamma 86.409(4)
_cell_formula_units_Z 1
_cell_length_a 7.258(2)
_cell_length_b 14.422(4)
_cell_length_c 18.312(5)
_cell_measurement_reflns_used 4694
_cell_measurement_temperature 295(2)
_cell_measurement_theta_max 26.22
_cell_measurement_theta_min 2.53
_cell_volume 1873.4(9)
_computing_cell_refinement 'SAINT (Bruker, 2002)'
_computing_data_collection 'SMART (Bruker, 2002)'
_computing_data_reduction SAINT
_computing_molecular_graphics 'Ortep-3 for Windows (Farrugia, 1997)'
_computing_publication_material 'WinGX (Farrugia, 1999)'
_computing_structure_refinement 'SHELXL97 (Sheldrick, 1997)'
_computing_structure_solution 'SHELXS97 (Sheldrick, 1997)'
_diffrn_ambient_temperature 295(2)
_diffrn_measured_fraction_theta_full 0.991
_diffrn_measured_fraction_theta_max 0.991
_diffrn_measurement_device_type 'Bruker SMART APEX area-detector diffractometer'
_diffrn_measurement_method '\f and \w scans'
_diffrn_radiation_monochromator graphite
_diffrn_radiation_source 'fine-focus sealed tube'
_diffrn_radiation_type MoK\a
_diffrn_radiation_wavelength 0.71073
_diffrn_reflns_av_R_equivalents 0.0255
_diffrn_reflns_av_sigmaI/netI 0.0420
_diffrn_reflns_limit_h_max 8
_diffrn_reflns_limit_h_min -8
_diffrn_reflns_limit_k_max 16
_diffrn_reflns_limit_k_min -17
_diffrn_reflns_limit_l_max 21
_diffrn_reflns_limit_l_min -21
_diffrn_reflns_number 13648
_diffrn_reflns_theta_full 25.05
_diffrn_reflns_theta_max 25.05
_diffrn_reflns_theta_min 1.71
_diffrn_standards_number 0
_exptl_absorpt_coefficient_mu 1.253
_exptl_absorpt_correction_T_max 0.844
_exptl_absorpt_correction_T_min 0.759
_exptl_absorpt_correction_type multi-scan
_exptl_absorpt_process_details '(SADABS; Bruker, 2002)'
_exptl_crystal_colour green
_exptl_crystal_density_diffrn 1.549
_exptl_crystal_density_method 'not measured'
_exptl_crystal_description block
_exptl_crystal_F_000 894
_exptl_crystal_size_max 0.28
_exptl_crystal_size_mid 0.19
_exptl_crystal_size_min 0.14
_refine_diff_density_max 0.653
_refine_diff_density_min -0.414
_refine_ls_extinction_method none
_refine_ls_goodness_of_fit_ref 1.227
_refine_ls_hydrogen_treatment constr
_refine_ls_matrix_type full
_refine_ls_number_parameters 514
_refine_ls_number_reflns 6582
_refine_ls_number_restraints 5
_refine_ls_restrained_S_all 1.227
_refine_ls_R_factor_all 0.0754
_refine_ls_R_factor_gt 0.0692
_refine_ls_shift/su_max 0.000
_refine_ls_shift/su_mean <0.001
_refine_ls_structure_factor_coef Fsqd
_refine_ls_weighting_details 'calc w=1/[\s^2^(Fo^2^)+(0.0469P)^2^+3.6691P] where P=(Fo^2^+2Fc^2^)/3'
_refine_ls_weighting_scheme calc
_refine_ls_wR_factor_gt 0.1441
_refine_ls_wR_factor_ref 0.1475
_reflns_number_gt 6078
_reflns_number_total 6582
_reflns_threshold_expression I>2\s(I)
_cod_data_source_file sk1813.cif
_cod_data_source_block I
_cod_depositor_comments
;
The following automatic conversions were performed:
'_symmetry_cell_setting' value 'Triclinic' changed to 'triclinic'
according to '/home/saulius/struct/CIF-dictionaries/cif_core.dic'
dictionary named 'cif_core.dic' version 2.4.1 from 2010-06-29.

Automatic conversion script
Id: cif_fix_enum 1527 2010-12-29 10:47:43Z saulius 

The following automatic conversions were performed:

'_symmetry_cell_setting' value 'Triclinic' changed to 'triclinic'
according to /home/saulius/struct/CIF-dictionaries/cif_core.dic
dictionary named 'cif_core.dic' version 2.4.1 from 2010-06-29.

Automatic conversion script
Id: cif_fix_values 1715 2011-07-08 13:25:40Z adriana 
;
_cod_original_cell_volume 1873.5(9)
_cod_database_code 2014878
_cod_database_fobs_code 2014878

loop_
_symmetry_equiv_pos_as_xyz
'x, y, z'
'-x, -y, -z'

loop_
_atom_site_label
_atom_site_fract_x
_atom_site_fract_y
_atom_site_fract_z
_atom_site_U_iso_or_equiv
_atom_site_adp_type
_atom_site_calc_flag
_atom_site_refinement_flags
_atom_site_occupancy
_atom_site_disorder_assembly
_atom_site_disorder_group
_atom_site_type_symbol
Cu1 0.68516(8) 0.45186(4) 0.95670(3) 0.02985(17) Uani d . 1 . . Cu
Cu2 0.18868(10) 0.75470(5) 0.41661(4) 0.0536(2) Uani d . 1 . . Cu
S1 0.71032(18) 0.92243(8) 0.76677(6) 0.0375(3) Uani d . 1 . . S
O1 0.6209(5) 0.4850(2) 0.85829(16) 0.0366(8) Uani d . 1 . . O
O2 0.5829(5) 0.5723(2) 0.75380(18) 0.0427(8) Uani d . 1 . . O
O3 0.6158(4) 0.5776(2) 0.97907(16) 0.0329(7) Uani d . 1 . . O
O4 0.8609(6) 0.9702(3) 0.7852(2) 0.0618(11) Uani d . 1 . . O
O5 0.7470(7) 0.8950(3) 0.6930(2) 0.0634(12) Uani d . 1 . . O
O6 0.5349(6) 0.9744(3) 0.7804(3) 0.0740(14) Uani d . 1 . . O
O7 0.1860(6) 0.9049(3) 0.8444(3) 0.0935(17) Uani d D 1 . . O
N1 0.8028(5) 0.4254(3) 1.0503(2) 0.0313(8) Uani d . 1 . . N
N2 0.7951(6) 0.2611(3) 1.0568(2) 0.0411(10) Uani d D 1 . . N
N3 0.7608(6) 0.3196(3) 0.9333(2) 0.0365(9) Uani d . 1 . . N
N4 -0.0029(6) 0.8607(3) 0.4300(2) 0.0418(10) Uani d . 1 . . N
N5 -0.0302(6) 0.8319(3) 0.5614(2) 0.0426(10) Uani d D 1 . . N
N6 0.2612(6) 0.7623(3) 0.5182(2) 0.0432(10) Uani d . 1 . . N
N7 0.0631(6) 0.6361(3) 0.4063(3) 0.0523(12) Uani d . 1 . . N
N8 0.3240(6) 0.5820(3) 0.3260(2) 0.0454(11) Uani d D 1 . . N
N9 0.3973(6) 0.7387(3) 0.3337(2) 0.0429(10) Uani d . 1 . . N
C1 0.8459(7) 0.4984(4) 1.0828(3) 0.0394(11) Uani d . 1 . . C
H1 0.8345 0.5584 1.0576 0.047 Uiso calc R 1 . . H
C2 0.9053(7) 0.4890(4) 1.1509(3) 0.0462(13) Uani d . 1 . . C
H2 0.9367 0.5410 1.1706 0.055 Uiso calc R 1 . . H
C3 0.9173(7) 0.4009(4) 1.1892(3) 0.0499(14) Uani d . 1 . . C
H3 0.9521 0.3926 1.2365 0.060 Uiso calc R 1 . . H
C4 0.8782(7) 0.3264(4) 1.1578(3) 0.0453(13) Uani d . 1 . . C
H4 0.8866 0.2664 1.1831 0.054 Uiso calc R 1 . . H
C5 0.8248(6) 0.3398(3) 1.0868(3) 0.0347(10) Uani d . 1 . . C
C6 0.7879(7) 0.2477(3) 0.9849(3) 0.0377(11) Uani d . 1 . . C
C7 0.8082(10) 0.1558(4) 0.9676(3) 0.0615(17) Uani d . 1 . . C
H7 0.8210 0.1065 1.0049 0.074 Uiso calc R 1 . . H
C8 0.8093(11) 0.1382(4) 0.8970(4) 0.078(2) Uani d . 1 . . C
H8 0.8236 0.0771 0.8853 0.094 Uiso calc R 1 . . H
C9 0.7891(10) 0.2118(4) 0.8425(4) 0.0675(18) Uani d . 1 . . C
H9 0.7920 0.2016 0.7932 0.081 Uiso calc R 1 . . H
C10 0.7646(8) 0.3001(4) 0.8627(3) 0.0522(14) Uani d . 1 . . C
H10 0.7497 0.3497 0.8258 0.063 Uiso calc R 1 . . H
C11 0.6120(6) 0.5651(3) 0.8197(2) 0.0287(9) Uani d . 1 . . C
C12 0.6384(6) 0.6514(3) 0.8522(2) 0.0278(9) Uani d . 1 . . C
C13 0.6421(6) 0.6523(3) 0.9290(2) 0.0282(9) Uani d . 1 . . C
C14 0.6713(7) 0.7381(3) 0.9532(3) 0.0358(11) Uani d . 1 . . C
H14 0.6758 0.7398 1.0035 0.043 Uiso calc R 1 . . H
C15 0.6933(7) 0.8191(3) 0.9051(3) 0.0389(11) Uani d . 1 . . C
H15 0.7113 0.8749 0.9227 0.047 Uiso calc R 1 . . H
C16 0.6884(6) 0.8175(3) 0.8292(2) 0.0318(10) Uani d . 1 . . C
C17 0.6620(6) 0.7344(3) 0.8044(2) 0.0291(10) Uani d . 1 . . C
H17 0.6599 0.7336 0.7538 0.035 Uiso calc R 1 . . H
C18 -0.0624(9) 0.9107(4) 0.3696(3) 0.0542(14) Uani d . 1 . . C
H18 -0.0038 0.8987 0.3226 0.065 Uiso calc R 1 . . H
C19 -0.2019(8) 0.9769(4) 0.3740(3) 0.0533(14) Uani d . 1 . . C
H19 -0.2403 1.0086 0.3311 0.064 Uiso calc R 1 . . H
C20 -0.2859(7) 0.9963(4) 0.4432(3) 0.0473(13) Uani d . 1 . . C
H20 -0.3829 1.0415 0.4476 0.057 Uiso calc R 1 . . H
C21 -0.2272(7) 0.9493(3) 0.5056(3) 0.0405(12) Uani d . 1 . . C
H21 -0.2809 0.9629 0.5528 0.049 Uiso calc R 1 . . H
C22 -0.0846(6) 0.8803(3) 0.4968(3) 0.0341(10) Uani d . 1 . . C
C23 0.1413(7) 0.7916(3) 0.5739(3) 0.0379(11) Uani d . 1 . . C
C24 0.1803(8) 0.7821(4) 0.6462(3) 0.0522(14) Uani d . 1 . . C
H24 0.0921 0.8013 0.6846 0.063 Uiso calc R 1 . . H
C25 0.3492(9) 0.7444(5) 0.6602(4) 0.0673(18) Uani d . 1 . . C
H25 0.3776 0.7371 0.7084 0.081 Uiso calc R 1 . . H
C26 0.4779(9) 0.7170(5) 0.6024(4) 0.072(2) Uani d . 1 . . C
H26 0.5952 0.6919 0.6104 0.086 Uiso calc R 1 . . H
C27 0.4288(8) 0.7277(4) 0.5335(4) 0.0615(16) Uani d . 1 . . C
H27 0.5165 0.7101 0.4943 0.074 Uiso calc R 1 . . H
C28 -0.1097(9) 0.6207(5) 0.4427(4) 0.077(2) Uani d . 1 . . C
H28 -0.1667 0.6651 0.4725 0.093 Uiso calc R 1 . . H
C29 -0.2065(10) 0.5451(5) 0.4391(5) 0.091(3) Uani d . 1 . . C
H29 -0.3278 0.5387 0.4643 0.109 Uiso calc R 1 . . H
C30 -0.1202(10) 0.4775(5) 0.3970(4) 0.081(2) Uani d . 1 . . C
H30 -0.1824 0.4241 0.3938 0.097 Uiso calc R 1 . . H
C31 0.0560(9) 0.4897(4) 0.3604(3) 0.0589(16) Uani d . 1 . . C
H31 0.1169 0.4442 0.3325 0.071 Uiso calc R 1 . . H
C32 0.1454(7) 0.5717(3) 0.3649(3) 0.0413(12) Uani d . 1 . . C
C33 0.4361(7) 0.6581(3) 0.3048(3) 0.0402(11) Uani d . 1 . . C
C34 0.5887(8) 0.6470(4) 0.2497(4) 0.0630(17) Uani d . 1 . . C
H34 0.6144 0.5901 0.2307 0.076 Uiso calc R 1 . . H
C35 0.7005(10) 0.7209(5) 0.2239(4) 0.083(2) Uani d . 1 . . C
H35 0.8031 0.7148 0.1869 0.100 Uiso calc R 1 . . H
C36 0.6600(10) 0.8044(5) 0.2531(4) 0.081(2) Uani d . 1 . . C
H36 0.7343 0.8555 0.2363 0.098 Uiso calc R 1 . . H
C37 0.5102(9) 0.8102(4) 0.3065(4) 0.0633(17) Uani d . 1 . . C
H37 0.4830 0.8669 0.3258 0.076 Uiso calc R 1 . . H
H8A 0.360(7) 0.540(3) 0.300(3) 0.050 Uiso d D 1 . . H
H5A -0.096(6) 0.850(4) 0.5980(19) 0.050 Uiso d D 1 . . H
H2A 0.794(8) 0.213(2) 1.086(2) 0.050 Uiso d D 1 . . H
H7A 0.0918 0.9366 0.8294 0.080 Uiso d D 1 . . H
H7B 0.2740 0.9337 0.8175 0.080 Uiso d D 1 . . H

loop_
_atom_site_aniso_label
_atom_site_aniso_U_11
_atom_site_aniso_U_22
_atom_site_aniso_U_33
_atom_site_aniso_U_12
_atom_site_aniso_U_13
_atom_site_aniso_U_23
Cu1 0.0385(3) 0.0239(3) 0.0268(3) 0.0013(2) -0.0048(2) -0.0034(2)
Cu2 0.0559(4) 0.0516(4) 0.0563(4) 0.0036(3) -0.0011(3) -0.0308(3)
S1 0.0503(7) 0.0265(6) 0.0321(6) -0.0030(5) 0.0019(5) 0.0003(5)
O1 0.057(2) 0.0263(17) 0.0291(17) -0.0025(15) -0.0139(15) -0.0049(13)
O2 0.069(2) 0.0292(17) 0.0321(18) 0.0016(16) -0.0134(16) -0.0077(14)
O3 0.0478(19) 0.0224(15) 0.0261(16) 0.0017(13) 0.0008(14) -0.0034(13)
O4 0.085(3) 0.043(2) 0.056(2) -0.027(2) -0.015(2) 0.0112(18)
O5 0.106(3) 0.047(2) 0.032(2) -0.010(2) 0.004(2) -0.0013(17)
O6 0.070(3) 0.050(2) 0.083(3) 0.016(2) 0.014(2) 0.023(2)
O7 0.072(3) 0.086(3) 0.107(4) -0.006(3) -0.016(3) 0.052(3)
N1 0.033(2) 0.030(2) 0.030(2) 0.0009(16) -0.0052(16) -0.0027(16)
N2 0.052(3) 0.033(2) 0.036(2) 0.002(2) -0.008(2) 0.0023(18)
N3 0.044(2) 0.031(2) 0.035(2) 0.0050(17) -0.0033(18) -0.0118(17)
N4 0.050(3) 0.038(2) 0.037(2) 0.0027(19) -0.0029(19) -0.0115(19)
N5 0.045(3) 0.053(3) 0.030(2) 0.010(2) -0.0047(18) -0.0100(19)
N6 0.039(2) 0.042(2) 0.049(3) 0.0040(19) -0.006(2) -0.012(2)
N7 0.042(3) 0.053(3) 0.065(3) -0.006(2) 0.000(2) -0.027(2)
N8 0.051(3) 0.039(2) 0.047(3) -0.003(2) 0.004(2) -0.021(2)
N9 0.046(3) 0.038(2) 0.046(2) -0.0016(19) -0.002(2) -0.0166(19)
C1 0.035(3) 0.042(3) 0.042(3) -0.001(2) -0.006(2) -0.011(2)
C2 0.034(3) 0.063(4) 0.046(3) 0.001(2) -0.007(2) -0.025(3)
C3 0.040(3) 0.072(4) 0.041(3) 0.006(3) -0.012(2) -0.015(3)
C4 0.042(3) 0.055(3) 0.036(3) 0.009(2) -0.009(2) 0.002(2)
C5 0.027(2) 0.039(3) 0.036(3) 0.002(2) -0.0004(19) -0.007(2)
C6 0.040(3) 0.031(2) 0.041(3) 0.005(2) -0.006(2) -0.002(2)
C7 0.095(5) 0.032(3) 0.059(4) 0.010(3) -0.019(3) -0.005(3)
C8 0.131(7) 0.035(3) 0.075(5) 0.018(4) -0.035(4) -0.023(3)
C9 0.106(5) 0.050(4) 0.054(4) 0.020(3) -0.025(4) -0.028(3)
C10 0.075(4) 0.042(3) 0.042(3) 0.012(3) -0.015(3) -0.014(2)
C11 0.027(2) 0.031(2) 0.027(2) 0.0016(18) -0.0021(18) -0.0038(19)
C12 0.025(2) 0.028(2) 0.030(2) 0.0030(17) 0.0001(18) -0.0070(18)
C13 0.028(2) 0.026(2) 0.029(2) 0.0043(18) 0.0008(18) -0.0070(18)
C14 0.047(3) 0.036(3) 0.025(2) -0.005(2) -0.002(2) -0.0073(19)
C15 0.054(3) 0.025(2) 0.038(3) -0.008(2) -0.002(2) -0.007(2)
C16 0.039(3) 0.024(2) 0.030(2) -0.0028(19) -0.0013(19) 0.0013(18)
C17 0.033(2) 0.030(2) 0.024(2) 0.0014(19) -0.0029(18) -0.0054(18)
C18 0.072(4) 0.057(4) 0.033(3) -0.002(3) -0.003(3) -0.007(3)
C19 0.058(4) 0.056(4) 0.043(3) -0.001(3) -0.010(3) 0.007(3)
C20 0.038(3) 0.045(3) 0.054(3) 0.000(2) -0.003(2) 0.004(3)
C21 0.036(3) 0.046(3) 0.038(3) 0.002(2) -0.001(2) -0.009(2)
C22 0.031(2) 0.036(3) 0.036(3) -0.006(2) -0.001(2) -0.006(2)
C23 0.042(3) 0.031(2) 0.041(3) -0.003(2) -0.006(2) -0.002(2)
C24 0.048(3) 0.063(4) 0.041(3) 0.000(3) -0.008(2) 0.007(3)
C25 0.056(4) 0.092(5) 0.050(4) -0.004(3) -0.017(3) 0.018(3)
C26 0.038(3) 0.088(5) 0.083(5) 0.007(3) -0.017(3) 0.016(4)
C27 0.046(3) 0.069(4) 0.066(4) 0.008(3) -0.002(3) -0.007(3)
C28 0.047(4) 0.072(4) 0.112(6) -0.014(3) 0.019(4) -0.043(4)
C29 0.057(4) 0.083(5) 0.125(7) -0.023(4) 0.032(4) -0.034(5)
C30 0.075(5) 0.067(4) 0.099(6) -0.030(4) 0.012(4) -0.022(4)
C31 0.068(4) 0.047(3) 0.062(4) -0.015(3) 0.005(3) -0.019(3)
C32 0.048(3) 0.039(3) 0.039(3) -0.004(2) -0.008(2) -0.012(2)
C33 0.041(3) 0.040(3) 0.042(3) 0.000(2) -0.003(2) -0.017(2)
C34 0.055(4) 0.052(4) 0.083(5) -0.008(3) 0.007(3) -0.033(3)
C35 0.060(4) 0.075(5) 0.110(6) -0.020(4) 0.031(4) -0.043(4)
C36 0.074(5) 0.062(4) 0.105(6) -0.031(4) 0.020(4) -0.028(4)
C37 0.065(4) 0.046(3) 0.081(5) -0.010(3) 0.000(3) -0.028(3)

loop_
_atom_type_symbol
_atom_type_description
_atom_type_scat_dispersion_real
_atom_type_scat_dispersion_imag
_atom_type_scat_source
C C 0.0033 0.0016 'International Tables Vol C Tables 4.2.6.8 and 6.1.1.4'
H H 0.0000 0.0000 'International Tables Vol C Tables 4.2.6.8 and 6.1.1.4'
N N 0.0061 0.0033 'International Tables Vol C Tables 4.2.6.8 and 6.1.1.4'
O O 0.0106 0.0060 'International Tables Vol C Tables 4.2.6.8 and 6.1.1.4'
S S 0.1246 0.1234 'International Tables Vol C Tables 4.2.6.8 and 6.1.1.4'
Cu Cu 0.3201 1.2651 'International Tables Vol C Tables 4.2.6.8 and 6.1.1.4'

loop_
_geom_angle_atom_site_label_1
_geom_angle_atom_site_label_2
_geom_angle_atom_site_label_3
_geom_angle_site_symmetry_3
_geom_angle
_geom_angle_publ_flag
O1 Cu1 O3 . 89.89(13) yes
O1 Cu1 N1 . 168.73(15) yes
O3 Cu1 N1 . 90.05(14) yes
O1 Cu1 N3 . 90.36(14) yes
O3 Cu1 N3 . 179.45(16) yes
N1 Cu1 N3 . 89.61(15) yes
O1 Cu1 O3 2_667 98.07(13) yes
O3 Cu1 O3 2_667 82.45(12) yes
N1 Cu1 O3 2_667 93.09(13) yes
N3 Cu1 O3 2_667 97.99(14) yes
N9 Cu2 N4 . 130.02(18) yes
N9 Cu2 N6 . 116.50(18) yes
N4 Cu2 N6 . 91.23(16) yes
N9 Cu2 N7 . 94.58(17) yes
N4 Cu2 N7 . 110.31(18) yes
N6 Cu2 N7 . 115.75(19) yes
O4 S1 O5 . 113.4(3) no
O4 S1 O6 . 111.7(3) no
O5 S1 O6 . 112.4(3) no
O4 S1 C16 . 106.3(2) no
O5 S1 C16 . 106.3(2) no
O6 S1 C16 . 106.2(2) no
C11 O1 Cu1 . 129.8(3) no
C13 O3 Cu1 . 123.1(3) no
C13 O3 Cu1 2_667 119.6(3) no
Cu1 O3 Cu1 2_667 97.55(12) no
H7A O7 H7B . 100.00 no
C5 N1 C1 . 117.1(4) no
C5 N1 Cu1 . 123.9(3) no
C1 N1 Cu1 . 118.7(3) no
C6 N2 C5 . 130.9(4) no
C6 N2 H2A . 115(4) no
C5 N2 H2A . 113(4) no
C6 N3 C10 . 117.2(4) no
C6 N3 Cu1 . 123.8(3) no
C10 N3 Cu1 . 118.5(3) no
C22 N4 C18 . 117.5(4) no
C22 N4 Cu2 . 122.4(3) no
C18 N4 Cu2 . 119.9(3) no
C23 N5 C22 . 130.1(4) no
C23 N5 H5A . 115(4) no
C22 N5 H5A . 110(4) no
C23 N6 C27 . 117.2(5) no
C23 N6 Cu2 . 122.3(3) no
C27 N6 Cu2 . 120.2(4) no
C32 N7 C28 . 117.6(5) no
C32 N7 Cu2 . 122.9(4) no
C28 N7 Cu2 . 119.5(4) no
C32 N8 C33 . 133.1(4) no
C32 N8 H8A . 114(4) no
C33 N8 H8A . 110(4) no
C33 N9 C37 . 117.6(5) no
C33 N9 Cu2 . 122.6(3) no
C37 N9 Cu2 . 119.7(4) no
N1 C1 C2 . 123.6(5) no
N1 C1 H1 . 118.2 no
C2 C1 H1 . 118.2 no
C1 C2 C3 . 118.4(5) no
C1 C2 H2 . 120.8 no
C3 C2 H2 . 120.8 no
C4 C3 C2 . 119.3(5) no
C4 C3 H3 . 120.3 no
C2 C3 H3 . 120.3 no
C3 C4 C5 . 119.8(5) no
C3 C4 H4 . 120.1 no
C5 C4 H4 . 120.1 no
N1 C5 N2 . 121.6(4) no
N1 C5 C4 . 121.6(4) no
N2 C5 C4 . 116.8(4) no
N3 C6 N2 . 121.3(4) no
N3 C6 C7 . 121.3(5) no
N2 C6 C7 . 117.4(5) no
C8 C7 C6 . 120.2(5) no
C8 C7 H7 . 119.9 no
C6 C7 H7 . 119.9 no
C7 C8 C9 . 119.2(5) no
C7 C8 H8 . 120.4 no
C9 C8 H8 . 120.4 no
C10 C9 C8 . 118.3(6) no
C10 C9 H9 . 120.9 no
C8 C9 H9 . 120.9 no
N3 C10 C9 . 123.7(5) no
N3 C10 H10 . 118.2 no
C9 C10 H10 . 118.2 no
O2 C11 O1 . 120.7(4) no
O2 C11 C12 . 118.8(4) no
O1 C11 C12 . 120.5(4) no
C17 C12 C13 . 119.1(4) no
C17 C12 C11 . 118.0(4) no
C13 C12 C11 . 122.9(4) no
O3 C13 C14 . 118.6(4) no
O3 C13 C12 . 123.6(4) no
C14 C13 C12 . 117.8(4) no
C15 C14 C13 . 122.0(4) no
C15 C14 H14 . 119.0 no
C13 C14 H14 . 119.0 no
C14 C15 C16 . 119.6(4) no
C14 C15 H15 . 120.2 no
C16 C15 H15 . 120.2 no
C17 C16 C15 . 119.3(4) no
C17 C16 S1 . 120.7(3) no
C15 C16 S1 . 120.1(3) no
C16 C17 C12 . 122.1(4) no
C16 C17 H17 . 118.9 no
C12 C17 H17 . 118.9 no
C19 C18 N4 . 123.5(5) no
C19 C18 H18 . 118.2 no
N4 C18 H18 . 118.2 no
C18 C19 C20 . 118.5(5) no
C18 C19 H19 . 120.7 no
C20 C19 H19 . 120.7 no
C21 C20 C19 . 119.9(5) no
C21 C20 H20 . 120.0 no
C19 C20 H20 . 120.0 no
C20 C21 C22 . 118.4(5) no
C20 C21 H21 . 120.8 no
C22 C21 H21 . 120.8 no
N4 C22 N5 . 120.7(4) no
N4 C22 C21 . 122.1(4) no
N5 C22 C21 . 117.2(4) no
N6 C23 N5 . 120.3(4) no
N6 C23 C24 . 122.1(5) no
N5 C23 C24 . 117.6(5) no
C25 C24 C23 . 119.1(6) no
C25 C24 H24 . 120.5 no
C23 C24 H24 . 120.5 no
C24 C25 C26 . 119.4(6) no
C24 C25 H25 . 120.3 no
C26 C25 H25 . 120.3 no
C27 C26 C25 . 118.0(6) no
C27 C26 H26 . 121.0 no
C25 C26 H26 . 121.0 no
N6 C27 C26 . 124.1(6) no
N6 C27 H27 . 118.0 no
C26 C27 H27 . 118.0 no
N7 C28 C29 . 124.4(6) no
N7 C28 H28 . 117.8 no
C29 C28 H28 . 117.8 no
C28 C29 C30 . 118.0(6) no
C28 C29 H29 . 121.0 no
C30 C29 H29 . 121.0 no
C31 C30 C29 . 119.4(6) no
C31 C30 H30 . 120.3 no
C29 C30 H30 . 120.3 no
C30 C31 C32 . 119.2(6) no
C30 C31 H31 . 120.4 no
C32 C31 H31 . 120.4 no
N7 C32 N8 . 121.3(4) no
N7 C32 C31 . 121.3(5) no
N8 C32 C31 . 117.4(5) no
N9 C33 N8 . 122.3(4) no
N9 C33 C34 . 121.6(5) no
N8 C33 C34 . 116.1(4) no
C35 C34 C33 . 119.1(5) no
C35 C34 H34 . 120.5 no
C33 C34 H34 . 120.5 no
C34 C35 C36 . 119.4(6) no
C34 C35 H35 . 120.3 no
C36 C35 H35 . 120.3 no
C37 C36 C35 . 118.4(6) no
C37 C36 H36 . 120.8 no
C35 C36 H36 . 120.8 no
C36 C37 N9 . 123.9(5) no
C36 C37 H37 . 118.1 no
N9 C37 H37 . 118.1 no

loop_
_geom_bond_atom_site_label_1
_geom_bond_atom_site_label_2
_geom_bond_site_symmetry_2
_geom_bond_distance
_geom_bond_publ_flag
Cu1 O1 . 1.926(3) yes
Cu1 O3 . 1.930(3) yes
Cu1 N1 . 2.019(4) yes
Cu1 N3 . 2.033(4) yes
Cu1 O3 2_667 2.343(3) yes
Cu2 N9 . 1.989(4) yes
Cu2 N4 . 2.013(4) yes
Cu2 N6 . 2.031(4) yes
Cu2 N7 . 2.032(4) yes
S1 O4 . 1.435(4) no
S1 O5 . 1.436(4) no
S1 O6 . 1.440(4) no
S1 C16 . 1.772(4) no
O1 C11 . 1.276(5) no
O2 C11 . 1.249(5) no
O3 C13 . 1.321(5) no
O3 Cu1 2_667 2.343(3) no
O7 H7A . 0.86 no
O7 H7B . 0.84 no
N1 C5 . 1.338(6) no
N1 C1 . 1.352(6) no
N2 C6 . 1.365(6) no
N2 C5 . 1.367(6) no
N2 H2A . 0.82(3) no
N3 C6 . 1.336(6) no
N3 C10 . 1.354(6) no
N4 C22 . 1.328(6) no
N4 C18 . 1.354(7) no
N5 C23 . 1.381(6) no
N5 C22 . 1.394(6) no
N5 H5A . 0.82(4) no
N6 C23 . 1.326(6) no
N6 C27 . 1.343(7) no
N7 C32 . 1.327(6) no
N7 C28 . 1.339(7) no
N8 C32 . 1.382(7) no
N8 C33 . 1.383(6) no
N8 H8A . 0.82(5) no
N9 C33 . 1.336(6) no
N9 C37 . 1.350(7) no
C1 C2 . 1.371(7) no
C1 H1 . 0.9300 no
C2 C3 . 1.374(8) no
C2 H2 . 0.9300 no
C3 C4 . 1.350(8) no
C3 H3 . 0.9300 no
C4 C5 . 1.401(7) no
C4 H4 . 0.9300 no
C6 C7 . 1.396(7) no
C7 C8 . 1.349(8) no
C7 H7 . 0.9300 no
C8 C9 . 1.375(9) no
C8 H8 . 0.9300 no
C9 C10 . 1.366(7) no
C9 H9 . 0.9300 no
C10 H10 . 0.9300 no
C11 C12 . 1.484(6) no
C12 C17 . 1.389(6) no
C12 C13 . 1.411(6) no
C13 C14 . 1.408(6) no
C14 C15 . 1.369(6) no
C14 H14 . 0.9300 no
C15 C16 . 1.398(6) no
C15 H15 . 0.9300 no
C16 C17 . 1.371(6) no
C17 H17 . 0.9300 no
C18 C19 . 1.348(8) no
C18 H18 . 0.9300 no
C19 C20 . 1.369(8) no
C19 H19 . 0.9300 no
C20 C21 . 1.366(7) no
C20 H20 . 0.9300 no
C21 C22 . 1.394(7) no
C21 H21 . 0.9300 no
C23 C24 . 1.386(7) no
C24 C25 . 1.359(8) no
C24 H24 . 0.9300 no
C25 C26 . 1.376(9) no
C25 H25 . 0.9300 no
C26 C27 . 1.352(9) no
C26 H26 . 0.9300 no
C27 H27 . 0.9300 no
C28 C29 . 1.347(9) no
C28 H28 . 0.9300 no
C29 C30 . 1.379(10) no
C29 H29 . 0.9300 no
C30 C31 . 1.355(9) no
C30 H30 . 0.9300 no
C31 C32 . 1.402(7) no
C31 H31 . 0.9300 no
C33 C34 . 1.389(7) no
C34 C35 . 1.367(9) no
C34 H34 . 0.9300 no
C35 C36 . 1.377(9) no
C35 H35 . 0.9300 no
C36 C37 . 1.346(9) no
C36 H36 . 0.9300 no
C37 H37 . 0.9300 no

loop_
_geom_hbond_atom_site_label_D
_geom_hbond_atom_site_label_H
_geom_hbond_atom_site_label_A
_geom_hbond_site_symmetry_A
_geom_hbond_distance_DH
_geom_hbond_distance_HA
_geom_hbond_distance_DA
_geom_hbond_angle_DHA
_geom_hbond_publ_flag
N2 H2A O7 2_667 0.82(3) 2.00(3) 2.814(6) 175(6) yes
N5 H5A O5 1_455 0.82(4) 2.08(4) 2.896(5) 178(5) yes
N8 H8A O2 2_666 0.82(5) 1.99(5) 2.809(5) 172(5) yes
O7 H7A O4 1_455 0.86 1.98 2.813(6) 162 yes
O7 H7B O6 . 0.84 2.00 2.801(6) 159 yes
